data_7211419
loop_
_publ_author_name
'Ma, Qi'
'Feng, Xuenan'
'Cao, Wei'
'Wang, Hailong'
'Jiang, Jianzhuang'

_publ_section_title
;
 Mixed (phthalocyanine)(Schiff-base) terbium(iii)--alkali
 metal(i)/zinc(ii) complexes: synthesis, structures, and spectroscopic
 properties
;
_journal_issue 47
_journal_name_full CrystEngComm
_journal_page_first 10383
_journal_paper_doi 10.1039/c3ce41619d
_journal_volume 15
_journal_year 2013
_chemical_formula_sum 'C55 H34 Cs N10 O5 Tb'
_chemical_formula_weight 1206.75
_chemical_name_systematic
;
 ?
;
_space_group_IT_number 57
_symmetry_cell_setting orthorhombic
_symmetry_space_group_name_Hall '-P 2c 2b'
_symmetry_space_group_name_H-M 'P b c m'
_atom_sites_solution_hydrogens geom
_atom_sites_solution_primary direct
_atom_sites_solution_secondary difmap
_audit_creation_method SHELXL-97
_cell_angle_alpha 90.00
_cell_angle_beta 90.00
_cell_angle_gamma 90.00
_cell_formula_units_Z 4
_cell_length_a 8.0865(2)
_cell_length_b 28.9520(12)
_cell_length_c 19.3040(5)
_cell_measurement_reflns_used 4030
_cell_measurement_temperature 149.95(10)
_cell_measurement_theta_max 28.3694
_cell_measurement_theta_min 2.9788
_cell_volume 4519.5(2)
_computing_cell_refinement 'Bruker FRAMBO'
_computing_data_collection 'Bruker FRAMBO'
_computing_data_reduction 'Bruker SHELXTL'
_computing_molecular_graphics 'Bruker SHELXTL'
_computing_publication_material 'Bruker SHELXTL'
_computing_structure_refinement 'SHELXL-97 (Sheldrick, 1997)'
_computing_structure_solution 'Bruker SHELXTL'
_diffrn_ambient_temperature 149.95(10)
_diffrn_detector_area_resol_mean 16.2141
_diffrn_measured_fraction_theta_full 0.995
_diffrn_measured_fraction_theta_max 0.995
_diffrn_measurement_device_type 'Xcalibur, Eos, Gemini'
_diffrn_measurement_method '\w scans'
_diffrn_radiation_monochromator graphite
_diffrn_radiation_source 'fine-focus sealed tube'
_diffrn_radiation_type MoK\a
_diffrn_radiation_wavelength 0.71073
_diffrn_reflns_av_R_equivalents 0.0380
_diffrn_reflns_av_sigmaI/netI 0.0430
_diffrn_reflns_limit_h_max 5
_diffrn_reflns_limit_h_min -9
_diffrn_reflns_limit_k_max 34
_diffrn_reflns_limit_k_min -15
_diffrn_reflns_limit_l_max 22
_diffrn_reflns_limit_l_min -22
_diffrn_reflns_number 12898
_diffrn_reflns_theta_full 25.00
_diffrn_reflns_theta_max 25.00
_diffrn_reflns_theta_min 3.01
_diffrn_standards_interval_count 0
_diffrn_standards_interval_time 0
_diffrn_standards_number 0
_exptl_absorpt_coefficient_mu 2.424
_exptl_absorpt_correction_T_max 0.7936
_exptl_absorpt_correction_T_min 0.6977
_exptl_absorpt_correction_type multi-scan
_exptl_absorpt_process_details
;
CrysAlisPro, Oxford Diffraction Ltd.,
Version 1.171.34.40 (release 27-08-2010 CrysAlis171 .NET)
(compiled Aug 27 2010,11:50:40)
Empirical absorption correction using spherical harmonics,
 implemented in SCALE3 ABSPACK scaling algorithm.  
;
_exptl_crystal_colour purple
_exptl_crystal_density_diffrn 1.774
_exptl_crystal_density_method 'not measured'
_exptl_crystal_description block
_exptl_crystal_F_000 2376
_exptl_crystal_size_max 0.16
_exptl_crystal_size_mid 0.12
_exptl_crystal_size_min 0.10
_refine_diff_density_max 1.129
_refine_diff_density_min -1.986
_refine_diff_density_rms 0.133
_refine_ls_extinction_method none
_refine_ls_goodness_of_fit_ref 1.045
_refine_ls_hydrogen_treatment constr
_refine_ls_matrix_type full
_refine_ls_number_parameters 338
_refine_ls_number_reflns 4099
_refine_ls_number_restraints 13
_refine_ls_restrained_S_all 1.044
_refine_ls_R_factor_all 0.0588
_refine_ls_R_factor_gt 0.0417
_refine_ls_shift/su_max 0.000
_refine_ls_shift/su_mean 0.000
_refine_ls_structure_factor_coef Fsqd
_refine_ls_weighting_details 'calc w=1/[\s^2^(Fo^2^)+(0.0557P)^2^+19.1313P] where P=(Fo^2^+2Fc^2^)/3'
_refine_ls_weighting_scheme calc
_refine_ls_wR_factor_gt 0.1086
_refine_ls_wR_factor_ref 0.1154
_reflns_number_gt 3283
_reflns_number_total 4099
_reflns_threshold_expression >2sigma(I)
_cod_data_source_file c3ce41619d.txt
_cod_data_source_block TbCs
_cod_depositor_comments
;
The following automatic conversions were performed:

'_symmetry_cell_setting' value 'Orthorhombic' changed to
'orthorhombic' according to
/home/saulius/struct/CIF-dictionaries/cif_core.dic dictionary named
'cif_core.dic' version 2.4.2 from 2011-04-26.

Automatic conversion script
Id: cif_fix_values 1891 2012-01-12 08:04:46Z andrius 
;
_cod_original_sg_symbol_H-M Pbcm
_cod_database_code 7211419

loop_
_symmetry_equiv_pos_as_xyz
'x, y, z'
'-x, -y, z+1/2'
'x, -y+1/2, -z'
'-x, y+1/2, -z+1/2'
'-x, -y, -z'
'x, y, -z-1/2'
'-x, y-1/2, z'
'x, -y-1/2, z-1/2'

loop_
_atom_site_label
_atom_site_type_symbol
_atom_site_fract_x
_atom_site_fract_y
_atom_site_fract_z
_atom_site_U_iso_or_equiv
_atom_site_adp_type
_atom_site_occupancy
_atom_site_symmetry_multiplicity
_atom_site_calc_flag
_atom_site_refinement_flags
C1 C -0.5512(8) -0.0402(2) -0.2141(4) 0.0412(18) Uani 1 1 d .
H1 H -0.6155 -0.0618 -0.1907 0.049 Uiso 1 1 calc R
C2 C -0.4583(7) -0.0091(2) -0.1765(4) 0.0335(16) Uani 1 1 d .
H2 H -0.4594 -0.0091 -0.1283 0.040 Uiso 1 1 calc R
C3 C -0.3634(7) 0.0222(2) -0.2136(3) 0.0294(14) Uani 1 1 d .
C4 C -0.2484(7) 0.0588(2) -0.1923(3) 0.0273(14) Uani 1 1 d .
C5 C -0.1326(7) 0.1064(2) -0.1069(3) 0.0261(13) Uani 1 1 d .
C6 C -0.1259(7) 0.1225(2) -0.0354(3) 0.0273(13) Uani 1 1 d .
C7 C -0.1993(8) 0.1068(2) 0.0252(3) 0.0325(15) Uani 1 1 d .
H7 H -0.2662 0.0807 0.0254 0.039 Uiso 1 1 calc R
C8 C -0.1696(8) 0.1313(2) 0.0851(3) 0.0388(17) Uani 1 1 d .
H8 H -0.2189 0.1215 0.1261 0.047 Uiso 1 1 calc R
C9 C -0.0670(8) 0.1707(3) 0.0866(4) 0.0401(17) Uani 1 1 d .
H9 H -0.0483 0.1863 0.1280 0.048 Uiso 1 1 calc R
C10 C 0.0062(8) 0.1861(2) 0.0252(3) 0.0318(15) Uani 1 1 d .
H10 H 0.0736 0.2122 0.0250 0.038 Uiso 1 1 calc R
C11 C -0.0238(7) 0.1617(2) -0.0352(3) 0.0268(14) Uani 1 1 d .
C12 C 0.0296(7) 0.1687(2) -0.1069(3) 0.0230(13) Uani 1 1 d .
C13 C 0.1578(7) 0.21337(19) -0.1925(3) 0.0230(13) Uani 1 1 d .
C14 C 0.2469(7) 0.2547(2) -0.2137(3) 0.0236(13) Uani 1 1 d .
C15 C 0.3193(7) 0.2912(2) -0.1763(3) 0.0266(13) Uani 1 1 d .
H15 H 0.3178 0.2917 -0.1282 0.032 Uiso 1 1 calc R
C16 C 0.3924(8) 0.3261(2) -0.2135(3) 0.0345(15) Uani 1 1 d .
H16 H 0.4430 0.3503 -0.1900 0.041 Uiso 1 1 calc R
C17 C 0.5442(10) 0.2071(2) -0.0574(4) 0.0469(19) Uani 1 1 d .
H17A H 0.5968 0.2294 -0.0869 0.070 Uiso 1 1 calc R
H17B H 0.6203 0.1974 -0.0222 0.070 Uiso 1 1 calc R
H17C H 0.4486 0.2207 -0.0362 0.070 Uiso 1 1 calc R
C18 C 0.4151(7) 0.1330(2) -0.0628(3) 0.0277(14) Uani 1 1 d .
C19 C 0.4098(8) 0.1275(2) 0.0069(3) 0.0349(16) Uani 1 1 d .
H19 H 0.4580 0.1498 0.0352 0.042 Uiso 1 1 calc R
C20 C 0.3337(8) 0.0893(2) 0.0371(3) 0.0359(16) Uani 1 1 d .
H20 H 0.3315 0.0859 0.0850 0.043 Uiso 1 1 calc R
C21 C 0.2625(8) 0.0570(2) -0.0048(3) 0.0327(15) Uani 1 1 d .
H21 H 0.2176 0.0304 0.0148 0.039 Uiso 1 1 calc R
C22 C 0.2557(7) 0.0631(2) -0.0772(3) 0.0259(13) Uani 1 1 d .
C23 C 0.3313(7) 0.1019(2) -0.1082(3) 0.0238(12) Uani 1 1 d .
C24 C 0.1769(7) 0.0273(2) -0.1176(3) 0.0250(13) Uani 1 1 d .
H24 H 0.1630 -0.0012 -0.0961 0.030 Uiso 1 1 calc R
C25 C 0.0514(7) -0.0086(2) -0.2136(3) 0.0223(13) Uani 1 1 d .
C26 C -0.0213(7) -0.0451(2) -0.1789(3) 0.0272(14) Uani 1 1 d .
H26 H -0.0250 -0.0447 -0.1307 0.033 Uiso 1 1 calc R
C27 C -0.0888(8) -0.0821(2) -0.2145(3) 0.0338(15) Uani 1 1 d .
H27 H -0.1339 -0.1069 -0.1903 0.041 Uiso 1 1 calc R
N1 N -0.1765(8) 0.0783(2) -0.2500 0.0226(15) Uani 1 2 d S
N2 N -0.2260(6) 0.07077(16) -0.1263(3) 0.0258(11) Uani 1 1 d .
N3 N -0.0363(6) 0.13401(16) -0.1483(2) 0.0235(11) Uani 1 1 d .
N4 N 0.1209(6) 0.20422(16) -0.1267(2) 0.0232(11) Uani 1 1 d .
N5 N 0.1150(8) 0.1891(2) -0.2500 0.0208(14) Uani 1 2 d S
N6 N 0.1237(6) 0.03079(16) -0.1806(2) 0.0210(10) Uani 1 1 d .
O1 O 0.4952(6) 0.16825(15) -0.0975(2) 0.0329(10) Uani 1 1 d .
O2 O 0.3272(5) 0.11036(13) -0.1751(2) 0.0244(9) Uani 1 1 d .
Cs1 Cs 0.58353(8) 0.16591(2) -0.2500 0.0425(2) Uani 1 2 d S
Tb1 Tb 0.11217(5) 0.103690(13) -0.2500 0.01996(14) Uani 1 2 d S
O3 O 0.759(2) 0.2502(6) -0.1927(8) 0.126(6) Uani 0.50 1 d PDU
C28 C 0.803(2) 0.2788(5) -0.2500 0.086(4) Uani 1 2 d SDU

loop_
_atom_site_aniso_label
_atom_site_aniso_U_11
_atom_site_aniso_U_22
_atom_site_aniso_U_33
_atom_site_aniso_U_23
_atom_site_aniso_U_13
_atom_site_aniso_U_12
C1 0.021(3) 0.026(4) 0.076(5) 0.006(3) 0.008(3) -0.002(3)
C2 0.019(3) 0.025(4) 0.056(4) 0.004(3) 0.008(3) 0.005(3)
C3 0.019(3) 0.028(3) 0.042(4) -0.002(3) 0.004(3) 0.008(3)
C4 0.023(3) 0.020(3) 0.038(4) 0.002(3) -0.001(3) 0.010(3)
C5 0.022(3) 0.025(3) 0.031(3) -0.001(3) 0.002(3) 0.009(3)
C6 0.024(3) 0.029(3) 0.029(3) 0.001(3) 0.006(3) 0.009(3)
C7 0.026(3) 0.035(4) 0.037(4) 0.007(3) 0.004(3) 0.004(3)
C8 0.038(4) 0.052(5) 0.026(4) 0.012(3) 0.006(3) 0.003(4)
C9 0.041(4) 0.053(5) 0.027(4) 0.002(3) 0.002(3) -0.002(3)
C10 0.035(3) 0.038(4) 0.022(3) 0.000(3) 0.000(3) -0.003(3)
C11 0.025(3) 0.028(3) 0.027(3) 0.003(3) 0.002(3) 0.007(3)
C12 0.022(3) 0.023(3) 0.024(3) 0.000(2) 0.002(2) 0.007(3)
C13 0.027(3) 0.015(3) 0.027(3) -0.003(2) -0.001(3) 0.001(3)
C14 0.025(3) 0.021(3) 0.024(3) 0.005(2) 0.002(2) 0.008(3)
C15 0.030(3) 0.022(3) 0.027(3) -0.003(2) 0.000(3) 0.005(3)
C16 0.041(4) 0.023(3) 0.039(4) -0.007(3) 0.002(3) -0.008(3)
C17 0.063(5) 0.029(4) 0.048(5) -0.013(3) -0.011(4) -0.002(4)
C18 0.025(3) 0.029(3) 0.030(3) -0.006(3) -0.002(3) 0.006(3)
C19 0.036(4) 0.038(4) 0.030(4) -0.013(3) -0.008(3) 0.010(3)
C20 0.036(4) 0.052(4) 0.020(3) -0.005(3) -0.004(3) 0.011(3)
C21 0.035(3) 0.042(4) 0.021(3) 0.005(3) 0.002(3) 0.009(3)
C22 0.027(3) 0.029(3) 0.022(3) -0.001(2) 0.001(3) 0.007(3)
C23 0.025(3) 0.024(3) 0.023(3) -0.003(2) -0.001(2) 0.009(3)
C24 0.028(3) 0.025(3) 0.022(3) 0.005(2) 0.005(3) 0.004(3)
C25 0.018(3) 0.019(3) 0.029(3) 0.001(2) 0.002(2) 0.003(2)
C26 0.032(3) 0.027(3) 0.023(3) 0.006(3) 0.003(3) 0.006(3)
C27 0.037(4) 0.022(3) 0.042(4) 0.007(3) 0.001(3) -0.005(3)
N1 0.021(3) 0.018(4) 0.029(4) 0.000 0.000 0.000(3)
N2 0.021(2) 0.022(3) 0.035(3) 0.003(2) 0.004(2) 0.004(2)
N3 0.027(3) 0.019(3) 0.024(3) 0.001(2) 0.007(2) 0.001(2)
N4 0.028(3) 0.018(2) 0.023(3) -0.001(2) 0.002(2) 0.002(2)
N5 0.031(4) 0.015(3) 0.015(3) 0.000 0.000 -0.004(3)
N6 0.022(2) 0.019(2) 0.022(3) -0.0011(19) 0.002(2) 0.004(2)
O1 0.038(2) 0.031(2) 0.030(2) -0.0115(19) -0.006(2) -0.001(2)
O2 0.029(2) 0.024(2) 0.020(2) -0.0021(16) -0.0037(18) 0.0004(18)
Cs1 0.0457(4) 0.0352(4) 0.0466(4) 0.000 0.000 0.0016(3)
Tb1 0.0231(2) 0.0174(2) 0.0193(2) 0.000 0.000 0.00218(17)
O3 0.127(7) 0.126(7) 0.126(7) 0.002(5) 0.004(5) -0.009(5)
C28 0.083(6) 0.089(6) 0.085(6) 0.000 0.000 -0.003(5)

loop_
_atom_type_symbol
_atom_type_description
_atom_type_scat_dispersion_real
_atom_type_scat_dispersion_imag
_atom_type_scat_source
C C 0.0033 0.0016 'International Tables Vol C Tables 4.2.6.8 and 6.1.1.4'
H H 0.0000 0.0000 'International Tables Vol C Tables 4.2.6.8 and 6.1.1.4'
N N 0.0061 0.0033 'International Tables Vol C Tables 4.2.6.8 and 6.1.1.4'
O O 0.0106 0.0060 'International Tables Vol C Tables 4.2.6.8 and 6.1.1.4'
Cs Cs -0.3680 2.1192 'International Tables Vol C Tables 4.2.6.8 and 6.1.1.4'
Tb Tb -0.1723 4.1537 'International Tables Vol C Tables 4.2.6.8 and 6.1.1.4'

loop_
_geom_angle_atom_site_label_1
_geom_angle_atom_site_label_2
_geom_angle_atom_site_label_3
_geom_angle
_geom_angle_site_symmetry_1
_geom_angle_site_symmetry_3
C2 C1 C1 121.7(4) . 6
C2 C1 H1 119.1 . .
C1 C1 H1 119.1 6 .
C1 C2 C3 117.2(7) . .
C1 C2 H2 121.4 . .
C3 C2 H2 121.4 . .
C2 C3 C3 121.1(4) . 6
C2 C3 C4 132.7(6) . .
C3 C3 C4 106.2(4) 6 .
N2 C4 N1 127.5(6) . .
N2 C4 C3 122.7(6) . .
N1 C4 C3 109.7(6) . .
N2 C4 Cs1 97.1(3) . 1_455
N1 C4 Cs1 63.4(3) . 1_455
C3 C4 Cs1 107.4(4) . 1_455
N2 C5 N3 127.6(6) . .
N2 C5 C6 122.3(6) . .
N3 C5 C6 110.1(5) . .
C7 C6 C11 121.0(6) . .
C7 C6 C5 132.6(6) . .
C11 C6 C5 106.4(5) . .
C8 C7 C6 117.7(6) . .
C8 C7 H7 121.2 . .
C6 C7 H7 121.2 . .
C7 C8 C9 122.4(6) . .
C7 C8 H8 118.8 . .
C9 C8 H8 118.8 . .
C10 C9 C8 119.4(6) . .
C10 C9 H9 120.3 . .
C8 C9 H9 120.3 . .
C11 C10 C9 118.4(6) . .
C11 C10 H10 120.8 . .
C9 C10 H10 120.8 . .
C10 C11 C6 121.2(6) . .
C10 C11 C12 132.4(6) . .
C6 C11 C12 106.4(5) . .
N4 C12 N3 127.6(5) . .
N4 C12 C11 123.0(5) . .
N3 C12 C11 109.3(5) . .
N4 C13 N5 128.3(5) . .
N4 C13 C14 122.9(5) . .
N5 C13 C14 108.7(5) . .
C14 C14 C15 120.8(3) 6 .
C14 C14 C13 106.4(3) 6 .
C15 C14 C13 132.8(5) . .
C16 C15 C14 117.6(6) . .
C16 C15 H15 121.2 . .
C14 C15 H15 121.2 . .
C15 C16 C16 121.5(4) . 6
C15 C16 H16 119.2 . .
C16 C16 H16 119.2 6 .
O1 C17 H17A 109.5 . .
O1 C17 H17B 109.5 . .
H17A C17 H17B 109.5 . .
O1 C17 H17C 109.5 . .
H17A C17 H17C 109.5 . .
H17B C17 H17C 109.5 . .
C19 C18 O1 125.5(6) . .
C19 C18 C23 121.4(6) . .
O1 C18 C23 113.0(5) . .
C18 C19 C20 121.4(6) . .
C18 C19 H19 119.3 . .
C20 C19 H19 119.3 . .
C21 C20 C19 118.9(6) . .
C21 C20 H20 120.5 . .
C19 C20 H20 120.5 . .
C20 C21 C22 121.2(6) . .
C20 C21 H21 119.4 . .
C22 C21 H21 119.4 . .
C21 C22 C23 120.2(6) . .
C21 C22 C24 117.5(6) . .
C23 C22 C24 122.2(5) . .
O2 C23 C22 123.6(5) . .
O2 C23 C18 119.9(5) . .
C22 C23 C18 116.6(5) . .
N6 C24 C22 126.7(5) . .
N6 C24 H24 116.7 . .
C22 C24 H24 116.7 . .
C26 C25 C25 119.1(4) . 6
C26 C25 N6 124.4(5) . .
C25 C25 N6 116.5(3) 6 .
C25 C26 C27 121.1(6) . .
C25 C26 H26 119.4 . .
C27 C26 H26 119.4 . .
C27 C27 C26 119.8(4) 6 .
C27 C27 H27 120.1 6 .
C26 C27 H27 120.1 . .
C4 N1 C4 107.9(7) . 6
C4 N1 Tb1 121.7(4) . .
C4 N1 Tb1 121.7(4) 6 .
C4 N1 Cs1 94.0(4) . 1_455
C4 N1 Cs1 94.0(4) 6 1_455
Tb1 N1 Cs1 109.9(2) . 1_455
C5 N2 C4 123.1(5) . .
C5 N3 C12 107.7(5) . .
C5 N3 Tb1 122.2(4) . .
C12 N3 Tb1 121.9(4) . .
C5 N3 Cs1 89.0(3) . 1_455
C12 N3 Cs1 115.8(3) . 1_455
Tb1 N3 Cs1 94.00(14) . 1_455
C12 N4 C13 123.7(5) . .
C13 N5 C13 109.6(7) . 6
C13 N5 Tb1 121.3(4) . .
C13 N5 Tb1 121.3(4) 6 .
C13 N5 Cs1 80.7(4) . .
C13 N5 Cs1 80.7(4) 6 .
Tb1 N5 Cs1 80.46(17) . .
C24 N6 C25 119.5(5) . .
C24 N6 Tb1 125.6(4) . .
C25 N6 Tb1 114.7(3) . .
C18 O1 C17 116.9(5) . .
C18 O1 Cs1 124.3(3) . .
C17 O1 Cs1 118.7(4) . .
C23 O2 Tb1 129.0(4) . .
C23 O2 Cs1 123.8(4) . .
Tb1 O2 Cs1 105.56(14) . .
O2 Cs1 O2 57.72(15) 6 .
O2 Cs1 O1 108.53(11) 6 .
O2 Cs1 O1 51.68(11) . .
O2 Cs1 O1 51.68(11) 6 6
O2 Cs1 O1 108.53(11) . 6
O1 Cs1 O1 152.60(17) . 6
O2 Cs1 O3 158.7(4) 6 .
O2 Cs1 O3 125.4(3) . .
O1 Cs1 O3 74.8(3) . .
O1 Cs1 O3 116.5(3) 6 .
O2 Cs1 O3 125.4(3) 6 6
O2 Cs1 O3 158.7(4) . 6
O1 Cs1 O3 116.5(3) . 6
O1 Cs1 O3 74.8(3) 6 6
O3 Cs1 O3 42.8(5) . 6
O2 Cs1 N1 89.67(13) 6 1_655
O2 Cs1 N1 89.67(13) . 1_655
O1 Cs1 N1 99.27(9) . 1_655
O1 Cs1 N1 99.27(9) 6 1_655
O3 Cs1 N1 110.8(4) . 1_655
O3 Cs1 N1 110.8(4) 6 1_655
O2 Cs1 C4 87.00(13) 6 1_655
O2 Cs1 C4 69.27(13) . 1_655
O1 Cs1 C4 78.81(13) . 1_655
O1 Cs1 C4 114.39(13) 6 1_655
O3 Cs1 C4 114.1(4) . 1_655
O3 Cs1 C4 129.5(4) 6 1_655
N1 Cs1 C4 22.67(12) 1_655 1_655
O2 Cs1 C4 69.27(13) 6 6_655
O2 Cs1 C4 87.00(13) . 6_655
O1 Cs1 C4 114.39(13) . 6_655
O1 Cs1 C4 78.81(13) 6 6_655
O3 Cs1 C4 129.5(4) . 6_655
O3 Cs1 C4 114.1(4) 6 6_655
N1 Cs1 C4 22.67(12) 1_655 6_655
C4 Cs1 C4 36.4(2) 1_655 6_655
O2 Cs1 N3 133.27(10) 6 1_655
O2 Cs1 N3 100.48(10) . 1_655
O1 Cs1 N3 72.02(11) . 1_655
O1 Cs1 N3 134.83(11) 6 1_655
O3 Cs1 N3 68.0(4) . 1_655
O3 Cs1 N3 90.4(4) 6 1_655
N1 Cs1 N3 46.26(11) 1_655 1_655
C4 Cs1 N3 46.52(12) 1_655 1_655
C4 Cs1 N3 68.77(12) 6_655 1_655
O2 Cs1 N3 100.48(10) 6 6_655
O2 Cs1 N3 133.27(10) . 6_655
O1 Cs1 N3 134.83(11) . 6_655
O1 Cs1 N3 72.02(11) 6 6_655
O3 Cs1 N3 90.4(4) . 6_655
O3 Cs1 N3 68.0(4) 6 6_655
N1 Cs1 N3 46.26(11) 1_655 6_655
C4 Cs1 N3 68.77(12) 1_655 6_655
C4 Cs1 N3 46.52(12) 6_655 6_655
N3 Cs1 N3 62.89(14) 1_655 6_655
O2 Cs1 C14 77.23(11) 6 6
O2 Cs1 C14 87.50(12) . 6
O1 Cs1 C14 89.71(12) . 6
O1 Cs1 C14 68.76(12) 6 6
O3 Cs1 C14 81.8(4) . 6
O3 Cs1 C14 74.0(4) 6 6
N1 Cs1 C14 165.99(11) 1_655 6
C4 Cs1 C14 156.50(13) 1_655 6
C4 Cs1 C14 143.35(13) 6_655 6
N3 Cs1 C14 147.73(11) 1_655 6
N3 Cs1 C14 130.82(11) 6_655 6
O2 Tb1 O2 79.2(2) . 6
O2 Tb1 N1 139.13(11) . .
O2 Tb1 N1 139.13(11) 6 .
O2 Tb1 N3 148.31(15) . 6
O2 Tb1 N3 80.51(15) 6 6
N1 Tb1 N3 69.03(14) . 6
O2 Tb1 N3 80.51(15) . .
O2 Tb1 N3 148.31(15) 6 .
N1 Tb1 N3 69.03(14) . .
N3 Tb1 N3 105.7(2) 6 .
O2 Tb1 N5 84.72(16) . .
O2 Tb1 N5 84.72(16) 6 .
N1 Tb1 N5 108.0(2) . .
N3 Tb1 N5 69.39(14) 6 .
N3 Tb1 N5 69.39(14) . .
O2 Tb1 N6 112.61(14) . 6
O2 Tb1 N6 72.66(14) 6 6
N1 Tb1 N6 77.42(17) . 6
N3 Tb1 N6 83.79(15) 6 6
N3 Tb1 N6 138.23(15) . 6
N5 Tb1 N6 147.49(11) . 6
O2 Tb1 N6 72.66(14) . .
O2 Tb1 N6 112.61(14) 6 .
N1 Tb1 N6 77.42(17) . .
N3 Tb1 N6 138.23(15) 6 .
N3 Tb1 N6 83.79(15) . .
N5 Tb1 N6 147.49(11) . .
N6 Tb1 N6 64.8(2) 6 .
O2 Tb1 Cs1 43.20(10) . .
O2 Tb1 Cs1 43.20(10) 6 .
N1 Tb1 Cs1 172.18(15) . .
N3 Tb1 Cs1 106.76(11) 6 .
N3 Tb1 Cs1 106.76(11) . .
N5 Tb1 Cs1 64.18(16) . .
N6 Tb1 Cs1 109.08(11) 6 .
N6 Tb1 Cs1 109.08(11) . .
O2 Tb1 Cs1 132.29(10) . 1_455
O2 Tb1 Cs1 132.29(10) 6 1_455
N1 Tb1 Cs1 40.33(15) . 1_455
N3 Tb1 Cs1 54.02(11) 6 1_455
N3 Tb1 Cs1 54.02(11) . 1_455
N5 Tb1 Cs1 67.67(16) . 1_455
N6 Tb1 Cs1 111.21(10) 6 1_455
N6 Tb1 Cs1 111.21(10) . 1_455
Cs1 Tb1 Cs1 131.856(18) . 1_455
C28 O3 Cs1 107.6(11) . .

loop_
_geom_bond_atom_site_label_1
_geom_bond_atom_site_label_2
_geom_bond_distance
_geom_bond_site_symmetry_2
C1 C2 1.380(9) .
C1 C1 1.385(15) 6
C1 H1 0.9300 .
C2 C3 1.386(9) .
C2 H2 0.9300 .
C3 C3 1.407(13) 6
C3 C4 1.468(9) .
C4 N2 1.334(8) .
C4 N1 1.377(7) .
C4 Cs1 3.564(6) 1_455
C5 N2 1.333(8) .
C5 N3 1.372(8) .
C5 C6 1.459(9) .
C6 C7 1.388(8) .
C6 C11 1.402(9) .
C7 C8 1.378(9) .
C7 H7 0.9300 .
C8 C9 1.410(10) .
C8 H8 0.9300 .
C9 C10 1.397(9) .
C9 H9 0.9300 .
C10 C11 1.386(8) .
C10 H10 0.9300 .
C11 C12 1.464(8) .
C12 N4 1.323(8) .
C12 N3 1.389(8) .
C13 N4 1.332(8) .
C13 N5 1.357(7) .
C13 C14 1.454(8) .
C14 C14 1.400(11) 6
C14 C15 1.409(8) .
C15 C16 1.373(9) .
C15 H15 0.9300 .
C16 C16 1.408(13) 6
C16 H16 0.9300 .
C17 O1 1.421(7) .
C17 H17A 0.9600 .
C17 H17B 0.9600 .
C17 H17C 0.9600 .
C18 C19 1.357(9) .
C18 O1 1.381(8) .
C18 C23 1.427(8) .
C19 C20 1.395(10) .
C19 H19 0.9300 .
C20 C21 1.364(9) .
C20 H20 0.9300 .
C21 C22 1.410(8) .
C21 H21 0.9300 .
C22 C23 1.413(8) .
C22 C24 1.445(8) .
C23 O2 1.314(7) .
C24 N6 1.294(7) .
C24 H24 0.9300 .
C25 C26 1.382(8) .
C25 C25 1.404(12) 6
C25 N6 1.432(7) .
C26 C27 1.386(9) .
C26 H26 0.9300 .
C27 C27 1.371(13) 6
C27 H27 0.9300 .
N1 C4 1.377(7) 6
N1 Tb1 2.447(7) .
N1 Cs1 3.194(7) 1_455
N3 Tb1 2.463(5) .
N3 Cs1 3.763(5) 1_455
N5 C13 1.357(7) 6
N5 Tb1 2.474(6) .
N5 Cs1 3.848(7) .
N6 Tb1 2.502(5) .
O1 Cs1 3.030(4) .
O2 Tb1 2.270(4) .
O2 Cs1 2.996(4) .
Cs1 O2 2.996(4) 6
Cs1 O1 3.030(4) 6
Cs1 O3 3.031(19) .
Cs1 O3 3.031(19) 6
Cs1 N1 3.194(7) 1_655
Cs1 C4 3.564(6) 1_655
Cs1 C4 3.564(6) 6_655
Cs1 N3 3.763(5) 1_655
Cs1 N3 3.763(5) 6_655
Cs1 C14 3.808(6) 6
Tb1 O2 2.270(4) 6
Tb1 N3 2.463(5) 6
Tb1 N6 2.502(5) 6
Tb1 Cs1 4.6389(7) 1_455
O3 C28 1.426(9) .
